data_2227324
loop_
_publ_author_name
'Chandraprakash, K.'
'Ramesh, P.'
'Ravichandran, K.'
'Mohan, P. S.'
'Ponnuswamy, M. N.'

_publ_section_title
;
 2-Methoxyquinoline-3-carbaldehyde
;
_journal_coeditor_code CI5162
_journal_issue 10
_journal_name_full 'Acta Crystallographica Section E'
_journal_page_first o2510
_journal_paper_doi 10.1107/S1600536810034744
_journal_volume 66
_journal_year 2010
_chemical_formula_iupac 'C11 H9 N O2'
_chemical_formula_moiety 'C11 H9 N O2'
_chemical_formula_sum 'C11 H9 N O2'
_chemical_formula_weight 187.19
_chemical_name_common 2-Methoxyquinoline-3-carbaldehyde
_chemical_name_systematic
;
2-Methoxyquinoline-3-carbaldehyde
;
_space_group_IT_number 14
_symmetry_cell_setting monoclinic
_symmetry_space_group_name_Hall '-P 2ybc'
_symmetry_space_group_name_H-M 'P 1 21/c 1'
_atom_sites_solution_hydrogens geom
_atom_sites_solution_primary direct
_atom_sites_solution_secondary difmap
_audit_creation_method SHELXL-97
_cell_angle_alpha 90.00
_cell_angle_beta 90.612(4)
_cell_angle_gamma 90.00
_cell_formula_units_Z 4
_cell_length_a 8.8206(6)
_cell_length_b 4.8446(3)
_cell_length_c 21.6828(14)
_cell_measurement_reflns_used 1216
_cell_measurement_temperature 293(2)
_cell_measurement_theta_max 28.40
_cell_measurement_theta_min 1.88
_cell_volume 926.50(10)
_computing_cell_refinement 'SAINT (Bruker, 2008)'
_computing_data_collection 'APEX2 (Bruker, 2008)'
_computing_data_reduction 'SAINT (Bruker, 2008)'
_computing_molecular_graphics 'ORTEP-3 (Farrugia, 1997)'
_computing_publication_material 'SHELXL97 (Sheldrick, 2008) and PLATON (Spek, 2009)'
_computing_structure_refinement 'SHELXL97 (Sheldrick, 2008)'
_computing_structure_solution 'SHELXS97 (Sheldrick, 2008)'
_diffrn_ambient_temperature 293(2)
_diffrn_measured_fraction_theta_full 0.999
_diffrn_measured_fraction_theta_max 0.987
_diffrn_measurement_device_type 'Bruker SMART APEXII area-detector diffractometer'
_diffrn_measurement_method '\w and \f scans'
_diffrn_radiation_monochromator graphite
_diffrn_radiation_source 'fine-focus sealed tube'
_diffrn_radiation_type MoK\a
_diffrn_radiation_wavelength 0.71073
_diffrn_reflns_av_R_equivalents 0.0299
_diffrn_reflns_av_sigmaI/netI 0.0197
_diffrn_reflns_limit_h_max 11
_diffrn_reflns_limit_h_min -9
_diffrn_reflns_limit_k_max 6
_diffrn_reflns_limit_k_min -6
_diffrn_reflns_limit_l_max 28
_diffrn_reflns_limit_l_min -27
_diffrn_reflns_number 8812
_diffrn_reflns_theta_full 25.00
_diffrn_reflns_theta_max 28.40
_diffrn_reflns_theta_min 1.88
_diffrn_standards_number 0
_exptl_absorpt_coefficient_mu 0.094
_exptl_absorpt_correction_T_max 0.983
_exptl_absorpt_correction_T_min 0.981
_exptl_absorpt_correction_type multi-scan
_exptl_absorpt_process_details '(SADABS; Bruker, 2008)'
_exptl_crystal_colour colourless
_exptl_crystal_density_diffrn 1.342
_exptl_crystal_density_method 'not measured'
_exptl_crystal_description Block
_exptl_crystal_F_000 392
_exptl_crystal_size_max 0.20
_exptl_crystal_size_mid 0.20
_exptl_crystal_size_min 0.18
_refine_diff_density_max 0.156
_refine_diff_density_min -0.191
_refine_ls_extinction_method none
_refine_ls_goodness_of_fit_ref 1.050
_refine_ls_hydrogen_treatment constr
_refine_ls_matrix_type full
_refine_ls_number_parameters 128
_refine_ls_number_reflns 2305
_refine_ls_number_restraints 0
_refine_ls_restrained_S_all 1.050
_refine_ls_R_factor_all 0.0609
_refine_ls_R_factor_gt 0.0435
_refine_ls_shift/su_max 0.001
_refine_ls_shift/su_mean 0.000
_refine_ls_structure_factor_coef Fsqd
_refine_ls_weighting_details 'calc w=1/[\s^2^(Fo^2^)+(0.0622P)^2^+0.1045P] where P=(Fo^2^+2Fc^2^)/3'
_refine_ls_weighting_scheme calc
_refine_ls_wR_factor_gt 0.1178
_refine_ls_wR_factor_ref 0.1302
_reflns_number_gt 1658
_reflns_number_total 2305
_reflns_threshold_expression I>2\s(I)
_cod_data_source_file ci5162.cif
_cod_data_source_block I
_cod_original_sg_symbol_H-M 'P 21/c'
_cod_database_code 2227324
_cod_database_fobs_code 2227324

loop_
_symmetry_equiv_pos_as_xyz
'x, y, z'
'-x, y+1/2, -z+1/2'
'-x, -y, -z'
'x, -y-1/2, z-1/2'

loop_
_atom_site_type_symbol
_atom_site_label
_atom_site_fract_x
_atom_site_fract_y
_atom_site_fract_z
_atom_site_U_iso_or_equiv
_atom_site_adp_type
_atom_site_calc_flag
_atom_site_refinement_flags
_atom_site_occupancy
_atom_site_disorder_assembly
_atom_site_disorder_group
O O1 -0.04660(11) 0.2962(2) 0.42027(4) 0.0664(3) Uani d . 1 . .
O O2 0.32252(12) 0.2311(3) 0.52502(5) 0.0860(4) Uani d . 1 . .
N N1 0.05048(11) 0.6258(2) 0.35559(5) 0.0522(3) Uani d . 1 . .
C C2 0.06704(13) 0.4656(3) 0.40308(5) 0.0498(3) Uani d . 1 . .
C C3 0.20052(14) 0.4490(3) 0.44096(5) 0.0505(3) Uani d . 1 . .
C C4 0.31810(14) 0.6144(3) 0.42593(6) 0.0546(3) Uani d . 1 . .
H H4 0.4064 0.6107 0.4497 0.066 Uiso calc R 1 . .
C C5 0.30810(14) 0.7921(3) 0.37465(6) 0.0502(3) Uani d . 1 . .
C C6 0.42741(16) 0.9652(3) 0.35643(7) 0.0639(4) Uani d . 1 . .
H H6 0.5179 0.9658 0.3789 0.077 Uiso calc R 1 . .
C C7 0.41177(18) 1.1312(3) 0.30644(7) 0.0682(4) Uani d . 1 . .
H H7 0.4913 1.2450 0.2947 0.082 Uiso calc R 1 . .
C C8 0.27587(18) 1.1311(3) 0.27260(6) 0.0656(4) Uani d . 1 . .
H H8 0.2658 1.2462 0.2385 0.079 Uiso calc R 1 . .
C C9 0.15831(16) 0.9657(3) 0.28878(6) 0.0594(3) Uani d . 1 . .
H H9 0.0691 0.9678 0.2655 0.071 Uiso calc R 1 . .
C C10 0.17083(14) 0.7915(2) 0.34040(5) 0.0476(3) Uani d . 1 . .
C C11 -0.17739(17) 0.2814(4) 0.38058(7) 0.0822(5) Uani d . 1 . .
H H11A -0.2189 0.4630 0.3750 0.123 Uiso calc R 1 . .
H H11B -0.2521 0.1638 0.3989 0.123 Uiso calc R 1 . .
H H11C -0.1487 0.2076 0.3413 0.123 Uiso calc R 1 . .
C C12 0.21226(17) 0.2551(3) 0.49311(6) 0.0634(4) Uani d . 1 . .
H H12 0.1288 0.1449 0.5017 0.076 Uiso calc R 1 . .

loop_
_atom_site_aniso_label
_atom_site_aniso_U_11
_atom_site_aniso_U_22
_atom_site_aniso_U_33
_atom_site_aniso_U_12
_atom_site_aniso_U_13
_atom_site_aniso_U_23
O1 0.0566(5) 0.0821(7) 0.0603(6) -0.0219(5) -0.0105(4) 0.0149(5)
O2 0.0747(7) 0.1034(9) 0.0792(7) -0.0159(6) -0.0249(6) 0.0365(7)
N1 0.0530(6) 0.0557(6) 0.0476(5) -0.0036(5) -0.0056(4) 0.0005(5)
C2 0.0503(7) 0.0530(7) 0.0460(6) -0.0067(5) -0.0017(5) -0.0021(5)
C3 0.0527(7) 0.0535(7) 0.0453(6) -0.0035(5) -0.0034(5) 0.0014(5)
C4 0.0504(7) 0.0603(8) 0.0529(7) -0.0056(6) -0.0084(5) 0.0023(6)
C5 0.0532(7) 0.0488(7) 0.0486(6) -0.0042(5) 0.0001(5) -0.0024(5)
C6 0.0608(8) 0.0660(9) 0.0648(8) -0.0129(7) -0.0002(6) 0.0044(7)
C7 0.0759(9) 0.0609(8) 0.0679(9) -0.0156(7) 0.0118(7) 0.0043(7)
C8 0.0894(10) 0.0541(8) 0.0536(7) 0.0015(7) 0.0092(7) 0.0081(6)
C9 0.0694(8) 0.0574(8) 0.0512(7) 0.0043(6) -0.0030(6) 0.0039(6)
C10 0.0555(7) 0.0441(6) 0.0432(6) 0.0010(5) 0.0002(5) -0.0039(5)
C11 0.0647(9) 0.1064(13) 0.0750(10) -0.0338(9) -0.0203(8) 0.0167(9)
C12 0.0607(8) 0.0698(9) 0.0595(8) -0.0115(7) -0.0078(6) 0.0136(7)

loop_
_atom_type_symbol
_atom_type_description
_atom_type_scat_dispersion_real
_atom_type_scat_dispersion_imag
_atom_type_scat_source
C C 0.0033 0.0016 'International Tables Vol C Tables 4.2.6.8 and 6.1.1.4'
H H 0.0000 0.0000 'International Tables Vol C Tables 4.2.6.8 and 6.1.1.4'
N N 0.0061 0.0033 'International Tables Vol C Tables 4.2.6.8 and 6.1.1.4'
O O 0.0106 0.0060 'International Tables Vol C Tables 4.2.6.8 and 6.1.1.4'

loop_
_geom_angle_atom_site_label_1
_geom_angle_atom_site_label_2
_geom_angle_atom_site_label_3
_geom_angle_site_symmetry_1
_geom_angle_site_symmetry_3
_geom_angle
_geom_angle_publ_flag
C2 O1 C11 . . 117.35(10) ?
C2 N1 C10 . . 117.35(10) ?
N1 C2 O1 . . 120.34(10) ?
N1 C2 C3 . . 125.09(11) ?
O1 C2 C3 . . 114.57(11) ?
C4 C3 C2 . . 117.15(11) ?
C4 C3 C12 . . 120.99(12) ?
C2 C3 C12 . . 121.83(11) ?
C3 C4 C5 . . 120.70(11) ?
C3 C4 H4 . . 119.7 ?
C5 C4 H4 . . 119.7 ?
C6 C5 C4 . . 123.08(12) ?
C6 C5 C10 . . 119.56(12) ?
C4 C5 C10 . . 117.36(11) ?
C7 C6 C5 . . 120.57(13) ?
C7 C6 H6 . . 119.7 ?
C5 C6 H6 . . 119.7 ?
C6 C7 C8 . . 119.91(13) ?
C6 C7 H7 . . 120.0 ?
C8 C7 H7 . . 120.0 ?
C9 C8 C7 . . 121.09(13) ?
C9 C8 H8 . . 119.5 ?
C7 C8 H8 . . 119.5 ?
C8 C9 C10 . . 120.39(13) ?
C8 C9 H9 . . 119.8 ?
C10 C9 H9 . . 119.8 ?
N1 C10 C9 . . 119.18(12) ?
N1 C10 C5 . . 122.35(11) ?
C9 C10 C5 . . 118.47(12) ?
O1 C11 H11A . . 109.5 ?
O1 C11 H11B . . 109.5 ?
H11A C11 H11B . . 109.5 ?
O1 C11 H11C . . 109.5 ?
H11A C11 H11C . . 109.5 ?
H11B C11 H11C . . 109.5 ?
O2 C12 C3 . . 123.89(13) ?
O2 C12 H12 . . 118.1 ?
C3 C12 H12 . . 118.1 ?

loop_
_geom_bond_atom_site_label_1
_geom_bond_atom_site_label_2
_geom_bond_site_symmetry_2
_geom_bond_distance
_geom_bond_publ_flag
O1 C2 . 1.3510(15) ?
O1 C11 . 1.4336(16) ?
O2 C12 . 1.1932(16) ?
N1 C2 . 1.2964(16) ?
N1 C10 . 1.3736(16) ?
C2 C3 . 1.4307(16) ?
C3 C4 . 1.3534(17) ?
C3 C12 . 1.4728(18) ?
C4 C5 . 1.4081(18) ?
C4 H4 . 0.93 ?
C5 C6 . 1.4055(18) ?
C5 C10 . 1.4136(17) ?
C6 C7 . 1.356(2) ?
C6 H6 . 0.93 ?
C7 C8 . 1.399(2) ?
C7 H7 . 0.93 ?
C8 C9 . 1.360(2) ?
C8 H8 . 0.93 ?
C9 C10 . 1.4050(18) ?
C9 H9 . 0.93 ?
C11 H11A . 0.96 ?
C11 H11B . 0.96 ?
C11 H11C . 0.96 ?
C12 H12 . 0.93 ?

loop_
_geom_hbond_atom_site_label_D
_geom_hbond_atom_site_label_H
_geom_hbond_atom_site_label_A
_geom_hbond_site_symmetry_A
_geom_hbond_distance_DH
_geom_hbond_distance_HA
_geom_hbond_distance_DA
_geom_hbond_angle_DHA
C4 H4 O2 3_666 0.93 2.56 3.4157(16) 152

loop_
_geom_torsion_atom_site_label_1
_geom_torsion_atom_site_label_2
_geom_torsion_atom_site_label_3
_geom_torsion_atom_site_label_4
_geom_torsion_site_symmetry_1
_geom_torsion_site_symmetry_2
_geom_torsion_site_symmetry_3
_geom_torsion_site_symmetry_4
_geom_torsion
_geom_torsion_publ_flag
C10 N1 C2 O1 . . . . -179.57(11) ?
C10 N1 C2 C3 . . . . 0.28(19) ?
C11 O1 C2 N1 . . . . 6.24(19) ?
C11 O1 C2 C3 . . . . -173.63(13) ?
N1 C2 C3 C4 . . . . 0.2(2) ?
O1 C2 C3 C4 . . . . -179.94(11) ?
N1 C2 C3 C12 . . . . -178.08(13) ?
O1 C2 C3 C12 . . . . 1.78(18) ?
C2 C3 C4 C5 . . . . -0.62(19) ?
C12 C3 C4 C5 . . . . 177.68(12) ?
C3 C4 C5 C6 . . . . -179.05(13) ?
C3 C4 C5 C10 . . . . 0.56(19) ?
C4 C5 C6 C7 . . . . 179.67(14) ?
C10 C5 C6 C7 . . . . 0.1(2) ?
C5 C6 C7 C8 . . . . 0.1(2) ?
C6 C7 C8 C9 . . . . -0.3(2) ?
C7 C8 C9 C10 . . . . 0.4(2) ?
C2 N1 C10 C9 . . . . 179.19(11) ?
C2 N1 C10 C5 . . . . -0.34(18) ?
C8 C9 C10 N1 . . . . -179.80(12) ?
C8 C9 C10 C5 . . . . -0.25(19) ?
C6 C5 C10 N1 . . . . 179.55(12) ?
C4 C5 C10 N1 . . . . -0.06(18) ?
C6 C5 C10 C9 . . . . 0.02(18) ?
C4 C5 C10 C9 . . . . -179.60(11) ?
C4 C3 C12 O2 . . . . 0.3(2) ?
C2 C3 C12 O2 . . . . 178.47(15) ?

loop_
_cod_related_entry_id
_cod_related_entry_database
_cod_related_entry_code
1 ChemSpider 732875
